data_9005695
loop_
_publ_author_name
'Raade, G.'
'Chukanov, N. V.'
'Kolitsch, U.'
'Mockel, S.'
'Zadov, A. E.'
'Pekov, I. V.'

_publ_section_title
;
 Gjerdingenite-Mn from Norway - a new mineral species
 in the labuntsovite group: descriptive data and crystal structure
;
_journal_name_full 'European Journal of Mineralogy'
_journal_page_first 979
_journal_page_last 987
_journal_paper_doi 10.1127/0935-1221/2004/0016-0979
_journal_volume 16
_journal_year 2004
_chemical_compound_source 'Gjerdingselva, Lunner, Oppland, Oslo Region, Norway'
_chemical_formula_sum 'H16 K1.44 Mn1.013 Nb2.508 O34.56 Si8 Ti1.492'
_chemical_name_mineral Gjerdingenite-Mn
_space_group_IT_number 12
_symmetry_space_group_name_Hall '-C 2y'
_symmetry_space_group_name_H-M 'C 1 2/m 1'
_cell_angle_alpha 90
_cell_angle_beta 117.62
_cell_angle_gamma 90
_cell_formula_units_Z 2
_cell_length_a 14.563
_cell_length_b 13.961
_cell_length_c 7.851
_cell_volume 1414.316
_database_code_amcsd 0007086
_exptl_crystal_density_diffrn 2.842
_cod_original_formula_sum 'O34.56 K1.44 Mn1.013 (Nb2.508 Ti1.492) Si8 H16'
_cod_database_code 9005695

loop_
_space_group_symop_operation_xyz
x,y,z
1/2+x,1/2+y,z
x,-y,z
1/2+x,1/2-y,z
-x,y,-z
1/2-x,1/2+y,-z
-x,-y,-z
1/2-x,1/2-y,-z

loop_
_atom_site_aniso_label
_atom_site_aniso_U_11
_atom_site_aniso_U_22
_atom_site_aniso_U_33
_atom_site_aniso_U_12
_atom_site_aniso_U_13
_atom_site_aniso_U_23
WatB 0.05800 0.15600 0.09500 0.00000 0.04300 0.00000
KB* 0.06000 0.13400 0.07300 0.00000 0.02700 0.00000
WatB* 0.06000 0.13400 0.07300 0.00000 0.02700 0.00000
WatC 0.04400 0.02700 0.03700 0.00000 0.02200 0.00000
MnD 0.02100 0.01900 0.01600 0.00000 0.00600 0.00000
Nb1 0.02660 0.02050 0.02840 0.00000 -0.00510 0.00000
Ti1 0.02660 0.02050 0.02840 0.00000 -0.00510 0.00000
Nb2 0.06390 0.02750 0.03130 0.00620 0.03550 0.00350
Ti2 0.06390 0.02750 0.03130 0.00620 0.03550 0.00350
Si1 0.02350 0.01070 0.02040 0.00070 0.00930 0.00170
Si2 0.02220 0.01030 0.02170 -0.00070 0.00950 -0.00030
O-H1 0.01900 0.03100 0.01300 0.00100 0.00200 0.00200
O2 0.02400 0.02800 0.03100 -0.00300 0.01100 -0.00100
O3 0.02900 0.02800 0.03400 0.00000 0.01700 0.00100
O4 0.02600 0.02700 0.02800 0.00100 0.01500 0.00000
O5 0.02700 0.02900 0.03300 0.01000 0.01700 0.01400
O6 0.03700 0.01700 0.05100 0.00000 0.02700 0.00000
O7 0.04200 0.02700 0.02100 0.00200 0.01100 0.00100
O8 0.03400 0.01900 0.04200 0.00000 0.01800 0.00000
Wat 0.14000 0.18000 0.03800 0.00000 0.03900 0.00000

loop_
_atom_site_label
_atom_site_fract_x
_atom_site_fract_y
_atom_site_fract_z
_atom_site_occupancy
_atom_site_U_iso_or_equiv
_atom_site_type_symbol
_atom_site_attached_hydrogens
WatB 0.43360 0.00000 0.73100 1.00000 0.10000 O 2
KB* 0.50000 0.82850 0.00000 0.72000 0.09000 K 0
WatB* 0.50000 0.82850 0.00000 0.28000 0.09000 O 2
WatC 0.08700 0.00000 0.33530 1.00000 0.03500 O 2
MnD 0.00000 0.00000 0.50000 0.83100 0.01970 Mn 0
MnD* 0.25100 0.00000 0.50100 0.09100 0.01700 Mn 0
Nb1 0.00000 0.76495 0.50000 0.54700 0.03210 Nb 0
Ti1 0.00000 0.76495 0.50000 0.45300 0.03210 Ti 0
Nb2 0.75000 0.75000 0.50000 0.70700 0.03570 Nb 0
Ti2 0.75000 0.75000 0.50000 0.29300 0.03570 Ti 0
Si1 0.20550 0.10880 0.79840 1.00000 0.01850 Si 0
Si2 0.68540 0.89040 0.75730 1.00000 0.01830 Si 0
O-H1 0.90180 0.76690 0.60810 1.00000 0.02310 O 1
O2 0.91810 0.88100 0.33510 1.00000 0.02850 O 0
O3 0.25850 0.87160 0.37400 1.00000 0.02900 O 0
O4 0.27070 0.82050 0.73070 1.00000 0.02590 O 0
O5 0.41530 0.82150 0.30320 1.00000 0.02860 O 0
O6 0.35630 0.00000 0.26780 1.00000 0.03300 O 0
O7 0.23260 0.87180 0.01950 1.00000 0.03100 O 0
O8 0.24110 0.00000 0.78220 1.00000 0.03100 O 0
Wat 0.00000 0.13400 0.00000 1.00000 0.11700 O 2

loop_
_cod_changelog_entry_id
_cod_changelog_entry_author
_cod_changelog_entry_date
_cod_changelog_entry_text
1
;cod-tools version 3.8.0
Id: cif_guess_AMCSD_atom_types 9581 2023-05-17 12:35:41Z saulius
;
2023-05-18T11:39:37+03:00
;Derived atom types and hydrogen counts
from atom names that follow the AMCSD naming convention
(Wat == water, O-H == hydroxyl).
;
2
;cod-tools version 3.10.1
Id: cif_fix_AMCSD_aniso_labels 10200 2024-08-01 14:09:44Z saulius
;
2024-08-02T12:21:01+03:00
;Changed the following '_atom_site_aniso_label' values:
'KB'' -> 'KB*'
'WatB'' -> 'WatB*'
'OH1' -> 'O-H1'
;

loop_
_cod_related_entry_id
_cod_related_entry_database
_cod_related_entry_code
1 AMCSD 0007086
